data_2205114
loop_
_publ_author_name
'Mahboob, Sumera'
'Parvez, Masood'
'Mazhar, Muhammad'
'Ali, Saqib'

_publ_section_title
;
 \b-Methyl-\g,\g-bis(8-quinolinoxy)germa-\g-lactone
;
_journal_issue 2
_journal_name_full 'Acta Crystallographica Section E'
_journal_page_first m358
_journal_page_last m360
_journal_paper_doi 10.1107/S1600536805001455
_journal_volume 61
_journal_year 2005
_chemical_formula_iupac '[Ge (C9 H7 N O)2 (C4 H6 O2 )]'
_chemical_formula_moiety 'C22 H18 Ge N2 O4'
_chemical_formula_sum 'C22 H18 Ge N2 O4'
_chemical_formula_weight 446.97
_chemical_name_systematic
;
\b-Methyl-\g-bis(N,O-8-quinolinoxy)germa-\g-lactone
;
_chemical_temperature_decomposition 539.0(10)
_space_group_IT_number 61
_symmetry_cell_setting orthorhombic
_symmetry_space_group_name_Hall '-P 2ac 2ab'
_symmetry_space_group_name_H-M 'P b c a'
_atom_sites_solution_hydrogens geom
_atom_sites_solution_primary direct
_atom_sites_solution_secondary difmap
_cell_angle_alpha 90.00
_cell_angle_beta 90.00
_cell_angle_gamma 90.00
_cell_formula_units_Z 8
_cell_length_a 9.695(2)
_cell_length_b 17.266(4)
_cell_length_c 23.543(4)
_cell_measurement_reflns_used 8481
_cell_measurement_temperature 173(2)
_cell_measurement_theta_max 27.5
_cell_measurement_theta_min 3.0
_cell_volume 3941.0(14)
_computing_cell_refinement 'HKL DENZO (Otwinowski & Minor, 1997)'
_computing_data_collection 'COLLECT (Nonius, 1998)'
_computing_data_reduction 'SCALEPACK (Otwinowski & Minor, 1997)'
_computing_molecular_graphics 'ORTEPII (Johnson, 1976)'
_computing_publication_material SHELXL97
_computing_structure_refinement 'SHELXL97 (Sheldrick, 1997)'
_computing_structure_solution 'SAPI91 (Fan, 1991)'
_diffrn_ambient_temperature 173(2)
_diffrn_measured_fraction_theta_full 0.996
_diffrn_measured_fraction_theta_max 0.996
_diffrn_measurement_device_type 'Nonius KappaCCD area-detector'
_diffrn_measurement_method '\w and \f'
_diffrn_radiation_monochromator graphite
_diffrn_radiation_source 'fine-focus sealed tube'
_diffrn_radiation_type MoK\a
_diffrn_radiation_wavelength 0.71073
_diffrn_reflns_av_R_equivalents 0.033
_diffrn_reflns_av_sigmaI/netI 0.043
_diffrn_reflns_limit_h_max 12
_diffrn_reflns_limit_h_min -12
_diffrn_reflns_limit_k_max 22
_diffrn_reflns_limit_k_min -22
_diffrn_reflns_limit_l_max 30
_diffrn_reflns_limit_l_min -30
_diffrn_reflns_number 8481
_diffrn_reflns_theta_full 27.5
_diffrn_reflns_theta_max 27.5
_diffrn_reflns_theta_min 3.0
_diffrn_standards_decay_% 0
_diffrn_standards_interval_count 0
_diffrn_standards_interval_time 0
_diffrn_standards_number 0
_exptl_absorpt_coefficient_mu 1.59
_exptl_absorpt_correction_T_max 0.858
_exptl_absorpt_correction_T_min 0.809
_exptl_absorpt_correction_type multi-scan
_exptl_absorpt_process_details '(SORTAV; Blessing, 1997)'
_exptl_crystal_colour yellow
_exptl_crystal_density_diffrn 1.507
_exptl_crystal_density_meas ?
_exptl_crystal_density_method .
_exptl_crystal_description prism
_exptl_crystal_F_000 1824
_exptl_crystal_size_max 0.14
_exptl_crystal_size_mid 0.12
_exptl_crystal_size_min 0.10
_refine_diff_density_max 0.96
_refine_diff_density_min -0.84
_refine_ls_extinction_method none
_refine_ls_goodness_of_fit_ref 1.01
_refine_ls_hydrogen_treatment constr
_refine_ls_matrix_type full
_refine_ls_number_parameters 263
_refine_ls_number_reflns 4504
_refine_ls_number_restraints 0
_refine_ls_restrained_S_all 1.01
_refine_ls_R_factor_all 0.066
_refine_ls_R_factor_gt 0.040
_refine_ls_shift/su_max 0.001
_refine_ls_shift/su_mean 0.000
_refine_ls_structure_factor_coef Fsqd
_refine_ls_weighting_details 'calc w = 1/[\s^2^(Fo^2^)+(0.0471P)^2^+4.162P] where P=(Fo^2^+2Fc^2^)/3'
_refine_ls_weighting_scheme calc
_refine_ls_wR_factor_gt 0.093
_refine_ls_wR_factor_ref 0.107
_reflns_number_gt 3256
_reflns_number_total 4504
_reflns_threshold_expression I>2\s(I)
_cod_data_source_file lh6346.cif
_cod_data_source_block I
_cod_depositor_comments
;
The following automatic conversions were performed:
'_symmetry_cell_setting' value 'Orthorhombic' changed to 'orthorhombic'
according to '/home/saulius/struct/CIF-dictionaries/cif_core.dic'
dictionary named 'cif_core.dic' version 2.4.1 from 2010-06-29.

Automatic conversion script
Id: cif_fix_enum 1527 2010-12-29 10:47:43Z saulius 

The following automatic conversions were performed:

'_chemical_melting_point' tag was changed to
'_chemical_temperature_decomposition' since the value had been given
as '538-540 K (decomp.)'. The value was changed to '539.0(10)' - the
average value was taken and precision was estimated.

Automatic conversion script
Id: cif_fix_values 1646 2011-03-28 12:23:43Z adriana 

The following automatic conversions were performed:

'_chemical_melting_point' tag was changed to
'_chemical_temperature_decomposition' since the value had been given
as '538-540 K (decomp.)'. The value was changed to '539.0(10)' - the
average value was taken and precision was
estimated.

'_symmetry_cell_setting' value 'Orthorhombic' changed to
'orthorhombic' according to
/home/saulius/struct/CIF-dictionaries/cif_core.dic dictionary named
'cif_core.dic' version 2.4.1 from 2010-06-29.

Automatic conversion script
Id: cif_fix_values 1715 2011-07-08 13:25:40Z adriana 
;
_cod_database_code 2205114
_cod_database_fobs_code 2205114

loop_
_symmetry_equiv_pos_as_xyz
'x, y, z'
'-x+1/2, -y, z+1/2'
'x+1/2, -y+1/2, -z'
'-x, y+1/2, -z+1/2'
'-x, -y, -z'
'x-1/2, y, -z-1/2'
'-x-1/2, y-1/2, z'
'x, -y-1/2, z-1/2'

loop_
_atom_site_label
_atom_site_fract_x
_atom_site_fract_y
_atom_site_fract_z
_atom_site_U_iso_or_equiv
_atom_site_adp_type
_atom_site_calc_flag
_atom_site_refinement_flags
_atom_site_occupancy
_atom_site_type_symbol
Ge1 0.58191(3) 0.074891(17) 0.617519(12) 0.02929(11) Uani d . 1 Ge
O1 0.4988(2) 0.16969(11) 0.64242(8) 0.0321(4) Uani d . 1 O
O2 0.3078(2) 0.23837(13) 0.63178(9) 0.0418(5) Uani d . 1 O
O3 0.6515(2) 0.11923(11) 0.54949(8) 0.0308(4) Uani d . 1 O
O4 0.5583(2) 0.02909(13) 0.69016(9) 0.0409(5) Uani d . 1 O
N1 0.7599(2) 0.12613(13) 0.65037(9) 0.0273(5) Uani d . 1 N
N2 0.7057(3) -0.02130(14) 0.60480(11) 0.0347(6) Uani d . 1 N
C1 0.3701(3) 0.17768(18) 0.62647(12) 0.0315(6) Uani d . 1 C
C2 0.3056(4) 0.1050(2) 0.6026(2) 0.0609(11) Uani d . 1 C
H2A 0.2461 0.0818 0.6322 0.073 Uiso calc R 1 H
H2B 0.2454 0.1198 0.5704 0.073 Uiso calc R 1 H
C3 0.4053(3) 0.04405(18) 0.58229(14) 0.0390(7) Uani d . 1 C
H3 0.4161 0.0517 0.5404 0.047 Uiso calc R 1 H
C4 0.3610(5) -0.0375(2) 0.5907(2) 0.0711(12) Uani d . 1 C
H4A 0.2715 -0.0457 0.5724 0.085 Uiso calc R 1 H
H4B 0.3528 -0.0483 0.6315 0.085 Uiso calc R 1 H
H4C 0.4295 -0.0724 0.5739 0.085 Uiso calc R 1 H
C5 0.8120(3) 0.12527(18) 0.70226(12) 0.0360(7) Uani d . 1 C
H5 0.7670 0.0959 0.7309 0.043 Uiso calc R 1 H
C6 0.9310(3) 0.1662(2) 0.71616(13) 0.0418(8) Uani d . 1 C
H6 0.9670 0.1638 0.7537 0.050 Uiso calc R 1 H
C7 0.9955(3) 0.2096(2) 0.67585(13) 0.0401(7) Uani d . 1 C
H7 1.0763 0.2379 0.6854 0.048 Uiso calc R 1 H
C8 0.9431(3) 0.21278(17) 0.61977(12) 0.0321(6) Uani d . 1 C
C9 0.9994(3) 0.25552(19) 0.57457(13) 0.0385(7) Uani d . 1 C
H9 1.0785 0.2870 0.5805 0.046 Uiso calc R 1 H
C10 0.9398(3) 0.2516(2) 0.52203(13) 0.0400(7) Uani d . 1 C
H10 0.9789 0.2806 0.4918 0.048 Uiso calc R 1 H
C11 0.8221(3) 0.20570(17) 0.51128(12) 0.0338(7) Uani d . 1 C
H11 0.7839 0.2037 0.4742 0.041 Uiso calc R 1 H
C12 0.7632(3) 0.16404(15) 0.55447(11) 0.0280(6) Uani d . 1 C
C13 0.8240(3) 0.16815(16) 0.60915(11) 0.0262(6) Uani d . 1 C
C14 0.7795(3) -0.04096(19) 0.55989(14) 0.0420(8) Uani d . 1 C
H14 0.7742 -0.0104 0.5264 0.050 Uiso calc R 1 H
C15 0.8657(4) -0.1063(2) 0.56091(16) 0.0512(9) Uani d . 1 C
H15 0.9169 -0.1204 0.5281 0.061 Uiso calc R 1 H
C16 0.8758(4) -0.1494(2) 0.60915(17) 0.0529(10) Uani d . 1 C
H16 0.9360 -0.1927 0.6101 0.063 Uiso calc R 1 H
C17 0.7980(3) -0.13044(18) 0.65750(15) 0.0444(8) Uani d . 1 C
C18 0.7985(4) -0.1704(2) 0.70970(19) 0.0589(10) Uani d . 1 C
H18 0.8551 -0.2148 0.7146 0.071 Uiso calc R 1 H
C19 0.7175(4) -0.1450(2) 0.75287(18) 0.0591(11) Uani d . 1 C
H19 0.7174 -0.1733 0.7875 0.071 Uiso calc R 1 H
C20 0.6329(4) -0.0778(2) 0.74871(16) 0.0530(9) Uani d . 1 C
H20 0.5782 -0.0617 0.7800 0.064 Uiso calc R 1 H
C21 0.6313(3) -0.03654(18) 0.69845(14) 0.0410(8) Uani d . 1 C
C22 0.7125(3) -0.06371(16) 0.65323(14) 0.0362(7) Uani d . 1 C

loop_
_atom_site_aniso_label
_atom_site_aniso_U_11
_atom_site_aniso_U_22
_atom_site_aniso_U_33
_atom_site_aniso_U_12
_atom_site_aniso_U_13
_atom_site_aniso_U_23
Ge1 0.02843(16) 0.02435(16) 0.03510(18) 0.00087(12) -0.00095(13) 0.00114(12)
O1 0.0294(10) 0.0305(10) 0.0364(10) 0.0024(8) -0.0030(9) -0.0034(9)
O2 0.0340(11) 0.0408(13) 0.0507(13) 0.0104(10) -0.0040(10) -0.0100(10)
O3 0.0322(10) 0.0303(10) 0.0299(10) -0.0013(9) -0.0066(9) 0.0005(8)
O4 0.0436(13) 0.0380(12) 0.0411(12) 0.0002(10) 0.0094(10) 0.0089(9)
N1 0.0276(11) 0.0278(12) 0.0265(11) 0.0034(10) -0.0022(10) -0.0002(9)
N2 0.0344(13) 0.0247(12) 0.0450(15) 0.0016(10) -0.0038(11) 0.0004(11)
C1 0.0289(14) 0.0345(16) 0.0310(15) 0.0022(12) 0.0020(12) 0.0007(12)
C2 0.0345(18) 0.048(2) 0.100(3) 0.0051(16) -0.0173(19) -0.025(2)
C3 0.0334(16) 0.0342(16) 0.0496(18) -0.0050(13) -0.0035(14) -0.0073(14)
C4 0.065(3) 0.045(2) 0.104(3) -0.014(2) -0.025(3) 0.002(2)
C5 0.0369(16) 0.0427(17) 0.0286(15) 0.0046(14) -0.0022(13) 0.0029(12)
C6 0.0381(17) 0.058(2) 0.0289(15) 0.0037(16) -0.0082(14) -0.0047(14)
C7 0.0258(15) 0.053(2) 0.0410(17) -0.0016(14) -0.0058(13) -0.0092(15)
C8 0.0253(14) 0.0355(16) 0.0354(15) 0.0028(12) 0.0008(12) -0.0039(13)
C9 0.0279(15) 0.0428(18) 0.0449(17) -0.0040(13) 0.0044(13) 0.0013(14)
C10 0.0343(16) 0.0456(19) 0.0401(17) 0.0020(14) 0.0089(14) 0.0088(14)
C11 0.0364(16) 0.0386(17) 0.0265(14) 0.0084(13) 0.0003(12) 0.0050(12)
C12 0.0278(14) 0.0274(14) 0.0286(13) 0.0041(12) -0.0029(11) -0.0018(11)
C13 0.0236(13) 0.0258(13) 0.0291(14) 0.0041(11) 0.0007(11) -0.0004(11)
C14 0.0411(18) 0.0390(17) 0.0460(18) 0.0060(14) -0.0031(15) -0.0087(14)
C15 0.052(2) 0.046(2) 0.056(2) 0.0172(17) -0.0079(18) -0.0124(17)
C16 0.0471(19) 0.0318(18) 0.080(3) 0.0098(15) -0.0150(19) -0.0134(17)
C17 0.0428(18) 0.0273(16) 0.063(2) -0.0027(13) -0.0202(16) 0.0048(15)
C18 0.063(2) 0.0345(19) 0.079(3) -0.0022(18) -0.026(2) 0.0130(19)
C19 0.069(3) 0.0408(19) 0.067(2) -0.0110(19) -0.018(2) 0.0270(19)
C20 0.059(2) 0.046(2) 0.054(2) -0.0121(18) -0.0011(18) 0.0168(17)
C21 0.0422(18) 0.0312(17) 0.0497(19) -0.0083(14) -0.0040(15) 0.0130(14)
C22 0.0352(16) 0.0260(15) 0.0475(18) -0.0034(12) -0.0072(14) 0.0035(13)

loop_
_atom_type_symbol
_atom_type_description
_atom_type_scat_dispersion_real
_atom_type_scat_dispersion_imag
_atom_type_scat_source
C C 0.0033 0.0016 'International Tables Vol C Tables 4.2.6.8 and 6.1.1.4'
H H 0.0000 0.0000 'International Tables Vol C Tables 4.2.6.8 and 6.1.1.4'
O O 0.0106 0.0060 'International Tables Vol C Tables 4.2.6.8 and 6.1.1.4'
N N 0.0061 0.0033 'International Tables Vol C Tables 4.2.6.8 and 6.1.1.4'
Ge Ge 0.1547 1.8001 'International Tables Vol C Tables 4.2.6.8 and 6.1.1.4'

loop_
_geom_angle_atom_site_label_1
_geom_angle_atom_site_label_2
_geom_angle_atom_site_label_3
_geom_angle
_geom_angle_publ_flag
O4 Ge1 O3 166.11(9) y
O4 Ge1 O1 91.70(9) y
O3 Ge1 O1 93.61(8) y
O4 Ge1 C3 99.29(12) y
O3 Ge1 C3 93.58(12) y
O1 Ge1 C3 89.67(11) y
O4 Ge1 N2 82.30(10) y
O3 Ge1 N2 89.75(9) y
O1 Ge1 N2 166.66(9) y
C3 Ge1 N2 103.02(12) y
O4 Ge1 N1 86.69(9) y
O3 Ge1 N1 81.27(8) y
O1 Ge1 N1 82.66(8) y
C3 Ge1 N1 170.43(11) y
N2 Ge1 N1 85.10(9) y
C1 O1 Ge1 113.8(2) y
C12 O3 Ge1 116.6(2) y
C21 O4 Ge1 114.6(2) y
C5 N1 C13 119.3(3) y
C5 N1 Ge1 130.8(2) y
C13 N1 Ge1 109.8(2) y
C14 N2 C22 120.5(3) y
C14 N2 Ge1 129.5(2) y
C22 N2 Ge1 109.9(2) y
O2 C1 O1 122.3(3) ?
O2 C1 C2 123.3(3) ?
O1 C1 C2 114.4(3) ?
C3 C2 C1 115.6(3) ?
C3 C2 H2A 108.4 ?
C1 C2 H2A 108.4 ?
C3 C2 H2B 108.4 ?
C1 C2 H2B 108.4 ?
H2A C2 H2B 107.4 ?
C4 C3 C2 115.8(3) ?
C4 C3 Ge1 116.7(3) ?
C2 C3 Ge1 103.5(2) ?
C4 C3 H3 106.7 ?
C2 C3 H3 106.7 ?
Ge1 C3 H3 106.7 ?
C3 C4 H4A 109.5 ?
C3 C4 H4B 109.5 ?
H4A C4 H4B 109.5 ?
C3 C4 H4C 109.5 ?
H4A C4 H4C 109.5 ?
H4B C4 H4C 109.5 ?
N1 C5 C6 121.9(3) ?
N1 C5 H5 119.0 ?
C6 C5 H5 119.0 ?
C7 C6 C5 119.8(3) ?
C7 C6 H6 120.1 ?
C5 C6 H6 120.1 ?
C6 C7 C8 120.4(3) ?
C6 C7 H7 119.8 ?
C8 C7 H7 119.8 ?
C9 C8 C13 118.1(3) ?
C9 C8 C7 126.0(3) ?
C13 C8 C7 116.0(3) ?
C10 C9 C8 119.7(3) ?
C10 C9 H9 120.2 ?
C8 C9 H9 120.2 ?
C9 C10 C11 122.1(3) ?
C9 C10 H10 118.9 ?
C11 C10 H10 118.9 ?
C12 C11 C10 119.9(3) ?
C12 C11 H11 120.1 ?
C10 C11 H11 120.1 ?
O3 C12 C11 125.2(2) ?
O3 C12 C13 116.5(2) ?
C11 C12 C13 118.3(3) ?
N1 C13 C8 122.6(2) ?
N1 C13 C12 115.5(2) ?
C8 C13 C12 121.9(2) ?
N2 C14 C15 121.0(3) ?
N2 C14 H14 119.5 ?
C15 C14 H14 119.5 ?
C16 C15 C14 119.7(3) ?
C16 C15 H15 120.1 ?
C14 C15 H15 120.1 ?
C15 C16 C17 120.7(3) ?
C15 C16 H16 119.6 ?
C17 C16 H16 119.6 ?
C16 C17 C18 126.2(3) ?
C16 C17 C22 116.4(3) ?
C18 C17 C22 117.4(3) ?
C19 C18 C17 119.5(3) ?
C19 C18 H18 120.3 ?
C17 C18 H18 120.3 ?
C18 C19 C20 123.1(3) ?
C18 C19 H19 118.5 ?
C20 C19 H19 118.5 ?
C21 C20 C19 119.0(4) ?
C21 C20 H20 120.5 ?
C19 C20 H20 120.5 ?
O4 C21 C20 124.3(3) ?
O4 C21 C22 117.7(3) ?
C20 C21 C22 118.1(3) ?
N2 C22 C21 115.4(3) ?
N2 C22 C17 121.7(3) ?
C21 C22 C17 122.9(3) ?

loop_
_geom_bond_atom_site_label_1
_geom_bond_atom_site_label_2
_geom_bond_distance
_geom_bond_publ_flag
Ge1 O4 1.898(2) y
Ge1 O3 1.899(2) y
Ge1 O1 1.916(2) y
Ge1 C3 1.976(3) y
Ge1 N2 2.071(2) y
Ge1 N1 2.087(2) y
O1 C1 1.310(3) y
O2 C1 1.216(4) y
O3 C12 1.336(3) y
O4 C21 1.350(4) y
N1 C5 1.322(4) y
N1 C13 1.362(3) y
N2 C14 1.321(4) y
N2 C22 1.357(4) y
C1 C2 1.510(5) ?
C2 C3 1.507(5) ?
C2 H2A 0.9900 ?
C2 H2B 0.9900 ?
C3 C4 1.486(5) ?
C3 H3 1.0000 ?
C4 H4A 0.9800 ?
C4 H4B 0.9800 ?
C4 H4C 0.9800 ?
C5 C6 1.391(4) ?
C5 H5 0.9500 ?
C6 C7 1.362(5) ?
C6 H6 0.9500 ?
C7 C8 1.416(4) ?
C7 H7 0.9500 ?
C8 C9 1.405(4) ?
C8 C13 1.410(4) ?
C9 C10 1.367(4) ?
C9 H9 0.9500 ?
C10 C11 1.412(4) ?
C10 H10 0.9500 ?
C11 C12 1.371(4) ?
C11 H11 0.9500 ?
C12 C13 1.418(4) ?
C14 C15 1.404(5) ?
C14 H14 0.9500 ?
C15 C16 1.361(5) ?
C15 H15 0.9500 ?
C16 C17 1.404(5) ?
C16 H16 0.9500 ?
C17 C18 1.409(5) ?
C17 C22 1.423(4) ?
C18 C19 1.358(6) ?
C18 H18 0.9500 ?
C19 C20 1.424(5) ?
C19 H19 0.9500 ?
C20 C21 1.382(4) ?
C20 H20 0.9500 ?
C21 C22 1.405(5) ?

loop_
_geom_torsion_atom_site_label_1
_geom_torsion_atom_site_label_2
_geom_torsion_atom_site_label_3
_geom_torsion_atom_site_label_4
_geom_torsion
O4 Ge1 O1 C1 -101.0(2)
O3 Ge1 O1 C1 91.81(19)
C3 Ge1 O1 C1 -1.8(2)
N2 Ge1 O1 C1 -163.9(4)
N1 Ge1 O1 C1 172.5(2)
O4 Ge1 O3 C12 -35.8(5)
O1 Ge1 O3 C12 76.48(18)
C3 Ge1 O3 C12 166.37(19)
N2 Ge1 O3 C12 -90.60(19)
N1 Ge1 O3 C12 -5.52(18)
O3 Ge1 O4 C21 -53.3(5)
O1 Ge1 O4 C21 -165.8(2)
C3 Ge1 O4 C21 104.3(2)
N2 Ge1 O4 C21 2.3(2)
N1 Ge1 O4 C21 -83.2(2)
O4 Ge1 N1 C5 -4.3(3)
O3 Ge1 N1 C5 -177.4(3)
O1 Ge1 N1 C5 87.8(3)
N2 Ge1 N1 C5 -86.9(3)
O4 Ge1 N1 C13 177.96(18)
O3 Ge1 N1 C13 4.92(17)
O1 Ge1 N1 C13 -89.90(18)
N2 Ge1 N1 C13 95.42(18)
O4 Ge1 N2 C14 -178.2(3)
O3 Ge1 N2 C14 -9.6(3)
O1 Ge1 N2 C14 -114.3(4)
C3 Ge1 N2 C14 84.0(3)
N1 Ge1 N2 C14 -90.9(3)
O4 Ge1 N2 C22 -3.09(19)
O3 Ge1 N2 C22 165.5(2)
O1 Ge1 N2 C22 60.8(5)
C3 Ge1 N2 C22 -100.9(2)
N1 Ge1 N2 C22 84.2(2)
Ge1 O1 C1 O2 -169.7(2)
Ge1 O1 C1 C2 11.8(3)
O2 C1 C2 C3 161.7(3)
O1 C1 C2 C3 -19.8(5)
C1 C2 C3 C4 145.5(4)
C1 C2 C3 Ge1 16.5(4)
O4 Ge1 C3 C4 -45.0(3)
O3 Ge1 C3 C4 129.7(3)
O1 Ge1 C3 C4 -136.7(3)
N2 Ge1 C3 C4 39.1(3)
O4 Ge1 C3 C2 83.4(3)
O3 Ge1 C3 C2 -101.9(3)
O1 Ge1 C3 C2 -8.3(3)
N2 Ge1 C3 C2 167.6(2)
C13 N1 C5 C6 0.0(4)
Ge1 N1 C5 C6 -177.5(2)
N1 C5 C6 C7 1.0(5)
C5 C6 C7 C8 -0.6(5)
C6 C7 C8 C9 179.6(3)
C6 C7 C8 C13 -0.9(4)
C13 C8 C9 C10 -1.3(4)
C7 C8 C9 C10 178.2(3)
C8 C9 C10 C11 0.1(5)
C9 C10 C11 C12 0.7(5)
Ge1 O3 C12 C11 -174.7(2)
Ge1 O3 C12 C13 5.2(3)
C10 C11 C12 O3 179.5(3)
C10 C11 C12 C13 -0.4(4)
C5 N1 C13 C8 -1.6(4)
Ge1 N1 C13 C8 176.4(2)
C5 N1 C13 C12 178.3(3)
Ge1 N1 C13 C12 -3.7(3)
C9 C8 C13 N1 -178.5(3)
C7 C8 C13 N1 2.0(4)
C9 C8 C13 C12 1.6(4)
C7 C8 C13 C12 -177.9(3)
O3 C12 C13 N1 -0.6(3)
C11 C12 C13 N1 179.3(2)
O3 C12 C13 C8 179.3(2)
C11 C12 C13 C8 -0.8(4)
C22 N2 C14 C15 0.6(5)
Ge1 N2 C14 C15 175.2(2)
N2 C14 C15 C16 -1.3(5)
C14 C15 C16 C17 1.7(6)
C15 C16 C17 C18 179.7(4)
C15 C16 C17 C22 -1.4(5)
C16 C17 C18 C19 179.9(4)
C22 C17 C18 C19 1.0(5)
C17 C18 C19 C20 -1.5(6)
C18 C19 C20 C21 0.6(6)
Ge1 O4 C21 C20 177.8(3)
Ge1 O4 C21 C22 -1.1(4)
C19 C20 C21 O4 -178.0(3)
C19 C20 C21 C22 0.9(5)
C14 N2 C22 C21 179.0(3)
Ge1 N2 C22 C21 3.4(3)
C14 N2 C22 C17 -0.3(4)
Ge1 N2 C22 C17 -175.9(2)
O4 C21 C22 N2 -1.7(4)
C20 C21 C22 N2 179.3(3)
O4 C21 C22 C17 177.5(3)
C20 C21 C22 C17 -1.4(5)
C16 C17 C22 N2 0.7(4)
C18 C17 C22 N2 179.7(3)
C16 C17 C22 C21 -178.5(3)
C18 C17 C22 C21 0.5(5)
